data_2200940
loop_
_publ_author_name
'  Ch\;eci\'nska,  Lilianna '
'  Ma\/lecka,  Magdalena'
'  Aranowska, Katarzyna'
'  Ochocki, Justyn '

_publ_section_title
;
 3-Pyridylmethylphosphonic acid monohydrate
;
_journal_issue 3
_journal_name_full 'Acta Crystallographica Section E'
_journal_page_first o235
_journal_page_last o237
_journal_paper_doi 10.1107/S1600536802002155
_journal_volume 58
_journal_year 2002
_chemical_formula_iupac 'C6 H8 N O3 P, H2 O'
_chemical_formula_moiety 'C6 H8 N O3 P, H2 O'
_chemical_formula_sum 'C6 H10 N O4 P'
_chemical_formula_weight 191.12
_chemical_name_systematic
;
  3-pyridylmethylphosphonic acid monohydrate
;
_space_group_IT_number 14
_symmetry_cell_setting monoclinic
_symmetry_space_group_name_Hall '-P 2yn'
_symmetry_space_group_name_H-M 'P 1 21/n 1'
_atom_sites_solution_hydrogens difmap
_atom_sites_solution_primary direct
_audit_creation_method SHELXL-97
_cell_angle_alpha 90.00
_cell_angle_beta 103.444(12)
_cell_angle_gamma 90.00
_cell_formula_units_Z 4
_cell_length_a 7.0554(7)
_cell_length_b 14.0106(13)
_cell_length_c 8.5228(15)
_cell_measurement_reflns_used 24
_cell_measurement_temperature 293(2)
_cell_measurement_theta_max 37.77
_cell_measurement_theta_min 19.96
_cell_volume 819.40(19)
_computing_cell_refinement
;
KM4 Data Collection Program
;
_computing_data_collection
;
KM-4 Data Collection Program (Kuma, 1998)
;
_computing_data_reduction 'DATAPROC (Kuma, 1996)'
_computing_molecular_graphics 'ORTEX (McArdle, 1995)'
_computing_publication_material 'PARST97 (Nardelli, 1996b)'
_computing_structure_refinement 'SHELXL97 (Sheldrick, 1997)'
_computing_structure_solution 'SHELXS86 (Sheldrick, 1990)'
_diffrn_ambient_temperature 293(2)
_diffrn_measured_fraction_theta_full .918
_diffrn_measured_fraction_theta_max .919
_diffrn_measurement_device_type 'Kuma KM-4'
_diffrn_measurement_method \w
_diffrn_radiation_monochromator graphite
_diffrn_radiation_source 'fine-focus sealed tube'
_diffrn_radiation_type CuK\a
_diffrn_radiation_wavelength 1.54178
_diffrn_reflns_av_R_equivalents .0606
_diffrn_reflns_av_sigmaI/netI .0506
_diffrn_reflns_limit_h_max 8
_diffrn_reflns_limit_h_min -7
_diffrn_reflns_limit_k_max 16
_diffrn_reflns_limit_k_min -16
_diffrn_reflns_limit_l_max 10
_diffrn_reflns_limit_l_min 0
_diffrn_reflns_number 2917
_diffrn_reflns_theta_full 67.12
_diffrn_reflns_theta_max 67.12
_diffrn_reflns_theta_min 6.20
_diffrn_standards_decay_% <3
_diffrn_standards_interval_count 150
_diffrn_standards_number 3
_exptl_absorpt_coefficient_mu 2.839
_exptl_absorpt_correction_T_max .52679
_exptl_absorpt_correction_T_min .49129
_exptl_absorpt_correction_type cylinder
_exptl_absorpt_process_details '(CYCLABS; Nardelli, 1996a)'
_exptl_crystal_colour colourless
_exptl_crystal_density_diffrn 1.549
_exptl_crystal_density_meas ?
_exptl_crystal_density_method 'not measured'
_exptl_crystal_description cylinder
_exptl_crystal_F_000 400
_exptl_crystal_size_rad .15
_refine_diff_density_max .443
_refine_diff_density_min -.423
_refine_ls_extinction_coef .025(2)
_refine_ls_extinction_expression Fc^*^=kFc[1+0.001xFc^2^\l^3^/sin(2\q)]^-1/4^
_refine_ls_extinction_method SHELXL97
_refine_ls_goodness_of_fit_ref 1.107
_refine_ls_hydrogen_treatment mixed
_refine_ls_matrix_type full
_refine_ls_number_parameters 124
_refine_ls_number_reflns 1410
_refine_ls_number_restraints 2
_refine_ls_restrained_S_all 1.106
_refine_ls_R_factor_all .0558
_refine_ls_R_factor_gt .0522
_refine_ls_shift/su_max .007
_refine_ls_shift/su_mean .001
_refine_ls_structure_factor_coef Fsqd
_refine_ls_weighting_details 'calc w = 1/[\s^2^(Fo^2^)+(0.0780P)^2^+0.3766P] where P = (Fo^2^+2Fc^2^)/3'
_refine_ls_weighting_scheme calc
_refine_ls_wR_factor_gt .1430
_refine_ls_wR_factor_ref .1464
_reflns_number_gt 1302
_reflns_number_total 1410
_reflns_threshold_expression I>2\s(I)
_cod_data_source_file na6137.cif
_cod_data_source_block I
_cod_depositor_comments
;
The following automatic conversions were performed:

'_exptl_crystal_density_meas' value 'not measured' was changed to '?'
- the value is perceived as not measured.

Automatic conversion script
Id: cif_fix_values 3008 2015-01-20 13:52:24Z robertas 
;
_cod_original_cell_volume 819.40(18)
_cod_original_sg_symbol_H-M 'P 21/n'
_cod_database_code 2200940

loop_
_symmetry_equiv_pos_as_xyz
'x, y, z'
'-x+1/2, y+1/2, -z+1/2'
'-x, -y, -z'
'x-1/2, -y-1/2, z-1/2'

loop_
_atom_site_label
_atom_site_fract_x
_atom_site_fract_y
_atom_site_fract_z
_atom_site_U_iso_or_equiv
_atom_site_adp_type
_atom_site_calc_flag
_atom_site_refinement_flags
_atom_site_occupancy
_atom_site_disorder_assembly
_atom_site_disorder_group
_atom_site_type_symbol
P1 .20789(9) .28625(4) .87719(7) .0352(4) Uani d . 1 . . P
O1 .0880(3) .21576(12) .7493(2) .0451(6) Uani d . 1 . . O
H11 .006(5) .238(3) .691(4) .061(11) Uiso d . 1 . . H
O2 .3056(3) .22375(11) 1.0179(2) .0449(6) Uani d . 1 . . O
O3 .0871(3) .36656(12) .9132(2) .0505(6) Uani d . 1 . . O
C1 .3987(4) .33214(19) .7905(3) .0456(7) Uani d . 1 . . C
H101 .4835 .3722 .8697 .055 Uiso calc R 1 . . H
H102 .4759 .2790 .7670 .055 Uiso calc R 1 . . H
C2 .3281(4) .38905(18) .6388(3) .0369(6) Uani d . 1 . . C
C3 .3093(4) .48717(18) .6441(3) .0389(6) Uani d . 1 . . C
H3 .3427 .5188 .7426 .047 Uiso calc R 1 . . H
N1 .2431(3) .53678(15) .5080(2) .0406(6) Uani d . 1 . . N
H1 .239(5) .600(3) .519(4) .056(9) Uiso d . 1 . . H
C4 .1930(4) .4961(2) .3627(3) .0444(7) Uani d . 1 . . C
H4 .1458 .5331 .2713 .053 Uiso calc R 1 . . H
C5 .2117(4) .3996(2) .3496(3) .0463(7) Uani d . 1 . . C
H5 .1799 .3703 .2490 .056 Uiso calc R 1 . . H
C6 .2785(4) .34601(18) .4876(3) .0427(7) Uani d . 1 . . C
H6 .2904 .2802 .4793 .051 Uiso calc R 1 . . H
O4 .2249(4) .55319(19) .9842(3) .0759(8) Uani d D 1 . . O
H401 .117(6) .587(3) 1.013(6) .114 Uiso d D 1 . . H
H402 .190(7) .487(2) .978(6) .114 Uiso d D 1 . . H

loop_
_atom_site_aniso_label
_atom_site_aniso_U_11
_atom_site_aniso_U_22
_atom_site_aniso_U_33
_atom_site_aniso_U_12
_atom_site_aniso_U_13
_atom_site_aniso_U_23
P1 .0428(6) .0281(5) .0314(5) .0006(2) .0016(3) .0014(2)
O1 .0513(13) .0342(11) .0417(11) -.0025(8) -.0057(9) -.0005(7)
O2 .0562(13) .0340(9) .0367(10) -.0037(8) -.0053(9) .0066(7)
O3 .0627(14) .0397(10) .0495(11) .0107(8) .0138(9) -.0029(7)
C1 .0408(15) .0431(14) .0490(15) .0009(12) .0026(11) .0070(11)
C2 .0340(13) .0356(12) .0421(13) -.0006(10) .0110(9) .0026(10)
C3 .0440(15) .0348(13) .0403(13) -.0029(10) .0145(10) -.0033(10)
N1 .0473(14) .0318(12) .0452(12) .0004(9) .0160(9) .0032(8)
C4 .0485(17) .0458(15) .0393(13) -.0001(11) .0113(11) .0062(10)
C5 .0545(18) .0467(15) .0380(13) -.0050(12) .0115(11) -.0063(11)
C6 .0456(16) .0345(12) .0492(15) -.0004(11) .0137(11) -.0040(10)
O4 .0752(18) .0786(17) .0845(17) -.0270(14) .0403(13) -.0273(14)

loop_
_atom_type_symbol
_atom_type_description
_atom_type_scat_dispersion_real
_atom_type_scat_dispersion_imag
_atom_type_scat_source
C C .0181 .0091 'International Tables Vol C Tables 4.2.6.8 and 6.1.1.4'
H H .0000 .0000 'International Tables Vol C Tables 4.2.6.8 and 6.1.1.4'
N N .0311 .0180 'International Tables Vol C Tables 4.2.6.8 and 6.1.1.4'
O O .0492 .0322 'International Tables Vol C Tables 4.2.6.8 and 6.1.1.4'
P P .2955 .4335 'International Tables Vol C Tables 4.2.6.8 and 6.1.1.4'

loop_
_geom_angle_atom_site_label_1
_geom_angle_atom_site_label_2
_geom_angle_atom_site_label_3
_geom_angle
_geom_angle_publ_flag
O3 P1 O2 116.84(11) yes
O3 P1 O1 112.23(12) yes
O2 P1 O1 105.03(10) yes
O3 P1 C1 109.52(12) yes
O2 P1 C1 106.60(12) yes
O1 P1 C1 105.92(12) yes
P1 O1 H11 115(3) no
C2 C1 P1 114.42(17) yes
C2 C1 H101 108.7 no
P1 C1 H101 108.7 no
C2 C1 H102 108.7 no
P1 C1 H102 108.7 no
H101 C1 H102 107.6 no
C3 C2 C6 117.1(2) no
C3 C2 C1 121.0(2) no
C6 C2 C1 121.9(2) no
N1 C3 C2 120.2(2) no
N1 C3 H3 119.9 no
C2 C3 H3 119.9 no
C4 N1 C3 123.1(2) no
C4 N1 H1 121(2) no
C3 N1 H1 116(2) no
N1 C4 C5 119.3(2) no
N1 C4 H4 120.4 no
C5 C4 H4 120.4 no
C4 C5 C6 119.2(2) no
C4 C5 H5 120.4 no
C6 C5 H5 120.4 no
C5 C6 C2 121.0(2) no
C5 C6 H6 119.5 no
C2 C6 H6 119.5 no
H401 O4 H402 106(4) no

loop_
_geom_bond_atom_site_label_1
_geom_bond_atom_site_label_2
_geom_bond_site_symmetry_2
_geom_bond_distance
_geom_bond_publ_flag
P1 O3 . 1.4860(18) yes
P1 O2 . 1.5150(17) yes
P1 O1 . 1.5655(18) yes
P1 C1 . 1.799(3) yes
O1 H11 . .74(3) no
C1 C2 . 1.502(3) yes
C1 H101 . .9700 no
C1 H102 . .9700 no
C2 C3 . 1.383(4) yes
C2 C6 . 1.392(3) yes
C3 N1 . 1.340(3) yes
C3 H3 . .9300 no
N1 C4 . 1.334(3) yes
N1 H1 . .89(3) no
C4 C5 . 1.366(4) yes
C4 H4 . .9300 no
C5 C6 . 1.383(4) yes
C5 H5 . .9300 no
C6 H6 . .9300 no
O4 H401 . .97(3) no
O4 H402 . .95(3) no

loop_
_geom_hbond_atom_site_label_D
_geom_hbond_atom_site_label_H
_geom_hbond_atom_site_label_A
_geom_hbond_site_symmetry_A
_geom_hbond_distance_DH
_geom_hbond_distance_HA
_geom_hbond_distance_DA
_geom_hbond_angle_DHA
_geom_hbond_publ_flag
O1 H11 O2 4_565 .74(3) 1.87(3) 2.598(3) 170(4) yes
N1 H1 O2 2_556 .89(3) 1.78(3) 2.644(3) 163(3) yes
O4 H401 O3 3_567 .97(3) 1.82(4) 2.787(4) 171(4) yes
O4 H402 O3 1_555 .95(3) 1.87(3) 2.806(3) 166(3) yes
C3 H3 O4 1_555 .93 2.44 3.227(4) 142 yes
C1 H101 O4 3_667 .97 2.38 3.309(4) 159 yes
C4 H4 O3 3_566 .93 2.44 3.313(3) 156 yes

loop_
_geom_torsion_atom_site_label_1
_geom_torsion_atom_site_label_2
_geom_torsion_atom_site_label_3
_geom_torsion_atom_site_label_4
_geom_torsion
_geom_torsion_publ_flag
O3 P1 C1 C2 -58.1(2) yes
O2 P1 C1 C2 174.66(18) yes
O1 P1 C1 C2 63.2(2) yes
P1 C1 C2 C3 93.1(3) yes
P1 C1 C2 C6 -86.7(3) yes
C6 C2 C3 N1 .9(4) no
C1 C2 C3 N1 -178.9(2) no
C2 C3 N1 C4 -.2(4) no
C3 N1 C4 C5 -1.0(4) no
N1 C4 C5 C6 1.3(4) no
C4 C5 C6 C2 -.5(4) no
C3 C2 C6 C5 -.6(4) no
C1 C2 C6 C5 179.3(2) no
